data_9001251
loop_
_publ_author_name
'Moore, P. B.'
'Sen Gupta, P. K.'
'Le Page, Y.'

_publ_section_title
;
 Magnetoplumbite, PbFe12O19: Refinement and lone-pair splitting
 Note: Symmetry constraints on U(i,j) for Fe5, O4  and O5 were incorrect,
 and likely were refined wrong.
 They have been replaced with their isotropic equivalents.
;
_journal_name_full 'American Mineralogist'
_journal_page_first 1186
_journal_page_last 1194
_journal_volume 74
_journal_year 1989
_chemical_formula_sum 'Fe12 O19 Pb1.002'
_chemical_name_mineral Magnetoplumbite
_space_group_IT_number 194
_symmetry_space_group_name_Hall '-P 6c 2c'
_symmetry_space_group_name_H-M 'P 63/m m c'
_cell_angle_alpha 90
_cell_angle_beta 90
_cell_angle_gamma 120
_cell_length_a 5.873
_cell_length_b 5.873
_cell_length_c 23.007
_cell_formula_units_Z 2
_cell_volume 687.243
_database_code_amcsd 0001279
_exptl_crystal_density_diffrn 5.711
_cod_original_formula_sum 'Pb1.002 Fe12 O19'
_cod_database_code 9001251

loop_
_space_group_symop_operation_xyz
x,y,z
-x,-x+y,1/2+z
x,x-y,1/2-z
-x+y,-x,1/2-z
x-y,x,1/2+z
-y,-x,z
y,x,-z
y,-x+y,-z
-y,x-y,z
x-y,-y,1/2+z
-x+y,y,1/2-z
x,y,1/2-z
-x,-y,1/2+z
x,x-y,z
-x,-x+y,-z
x-y,x,-z
-x+y,-x,z
y,x,1/2+z
-y,-x,1/2-z
-y,x-y,1/2-z
y,-x+y,1/2+z
-x+y,y,z
x-y,-y,-z
-x,-y,-z

loop_
_atom_site_aniso_label
_atom_site_aniso_U_11
_atom_site_aniso_U_22
_atom_site_aniso_U_33
_atom_site_aniso_U_12
_atom_site_aniso_U_13
_atom_site_aniso_U_23
Pb 0.02180 0.01150 0.02290 0.00680 0.00000 0.00000
Fe1 0.00700 0.00700 0.00450 0.00350 0.00000 0.00000
Fe2 0.01040 0.01040 0.00260 0.00520 0.00000 0.00000
Fe3 0.00600 0.00600 0.00380 0.00300 0.00000 0.00000
Fe4 0.00760 0.00760 0.00430 0.00380 0.00000 0.00000
O1 0.01130 0.01130 0.00150 0.00565 0.00000 0.00000
O2 0.00560 0.00560 0.00520 0.00280 0.00000 0.00000

loop_
_atom_site_label
_atom_site_fract_x
_atom_site_fract_y
_atom_site_fract_z
_atom_site_occupancy
_atom_site_U_iso_or_equiv
Pb 0.72000 0.38400 0.25000 0.16700 ?
Fe1 0.00000 0.00000 0.00000 1.00000 ?
Fe2 0.00000 0.00000 0.25590 0.50000 ?
Fe3 0.33333 0.66667 0.02733 1.00000 ?
Fe4 0.33333 0.66667 0.19019 1.00000 ?
Fe5 0.16870 -0.16870 -0.10881 1.00000 0.00595
O1 0.00000 0.00000 0.15110 1.00000 ?
O2 0.33333 0.66667 -0.05460 1.00000 ?
O3 0.18390 -0.18390 0.25000 1.00000 0.01279
O4 0.15650 -0.15650 0.05240 1.00000 0.00595
O5 0.50350 -0.50350 0.14990 1.00000 0.00646

loop_
_cod_related_entry_id
_cod_related_entry_database
_cod_related_entry_code
1 AMCSD 0001279
